data_7020509
loop_
_publ_author_name
'Conejero, Salvador'
'Maya, Celia'
'Paneque, Margarita'
'Petronilho, Ana'
'Poveda, Manuel L.'
'Vattier, Florencia'
'Alvarez, Eleuterio'
'Carmona, Ernesto'
'Laguna, Antonio'
'Crespo, Olga'

_publ_section_title
;
 Iridium(iii) complexes with polypyridine ligands coordinated as
 N-heterocyclic carbenes. Synthesis, structure and photophysical
 properties.
;
_journal_issue 46
_journal_name_full 'Dalton transactions (Cambridge, England : 2003)'
_journal_page_first 14126
_journal_page_last 14136
_journal_paper_doi 10.1039/c2dt31754k
_journal_volume 41
_journal_year 2012
_chemical_formula_moiety 'C31 H40 B Ir N8, C H Cl3'
_chemical_formula_sum 'C32 H41 B Cl3 Ir N8'
_chemical_formula_weight 847.09
_chemical_name_systematic
;
?
;
_space_group_IT_number 14
_symmetry_cell_setting monoclinic
_symmetry_space_group_name_Hall '-P 2yn'
_symmetry_space_group_name_H-M 'P 1 21/n 1'
_atom_sites_solution_hydrogens geom
_atom_sites_solution_primary heavy
_atom_sites_solution_secondary difmap
_audit_creation_method SHELXL-97
_cell_angle_alpha 90.00
_cell_angle_beta 101.0050(10)
_cell_angle_gamma 90.00
_cell_formula_units_Z 4
_cell_length_a 12.3193(2)
_cell_length_b 18.7027(3)
_cell_length_c 15.1514(3)
_cell_measurement_reflns_used 9608
_cell_measurement_temperature 273(2)
_cell_measurement_theta_max 30.50
_cell_measurement_theta_min 2.36
_cell_volume 3426.75(10)
_computing_cell_refinement 'Bruker SMART'
_computing_data_collection 'Bruker SMART'
_computing_data_reduction 'Bruker SAINT'
_computing_molecular_graphics 'Bruker SHELXTL'
_computing_publication_material 'Bruker SHELXTL'
_computing_structure_refinement 'SHELXL-97 (Sheldrick, 1997)'
_computing_structure_solution 'SHELXS-97 (Sheldrick, 1990)'
_diffrn_ambient_temperature 273(2)
_diffrn_measured_fraction_theta_full 0.999
_diffrn_measured_fraction_theta_max 0.999
_diffrn_measurement_device_type 'CCD area detector'
_diffrn_measurement_method 'phi and omega scans'
_diffrn_radiation_monochromator graphite
_diffrn_radiation_source 'fine-focus sealed tube'
_diffrn_radiation_type MoK\a
_diffrn_radiation_wavelength 0.71073
_diffrn_reflns_av_R_equivalents 0.0342
_diffrn_reflns_av_sigmaI/netI 0.0223
_diffrn_reflns_limit_h_max 17
_diffrn_reflns_limit_h_min -17
_diffrn_reflns_limit_k_max 25
_diffrn_reflns_limit_k_min -26
_diffrn_reflns_limit_l_max 21
_diffrn_reflns_limit_l_min -21
_diffrn_reflns_number 95300
_diffrn_reflns_theta_full 30.54
_diffrn_reflns_theta_max 30.54
_diffrn_reflns_theta_min 1.75
_exptl_absorpt_coefficient_mu 4.166
_exptl_absorpt_correction_T_max 0.558
_exptl_absorpt_correction_T_min 0.471
_exptl_absorpt_correction_type multi-scan
_exptl_absorpt_process_details
;
SADABS, Bruker (2006). APEX 2. Version 2.1. Bruker Analytical
X-ray Solutions, Madison, Wisconsin, USA.
;
_exptl_crystal_colour orange
_exptl_crystal_density_diffrn 1.642
_exptl_crystal_density_method 'not measured'
_exptl_crystal_description prism
_exptl_crystal_F_000 1688
_exptl_crystal_size_max 0.18
_exptl_crystal_size_mid 0.17
_exptl_crystal_size_min 0.14
_refine_diff_density_max 3.688
_refine_diff_density_min -1.746
_refine_diff_density_rms 0.143
_refine_ls_extinction_method none
_refine_ls_goodness_of_fit_ref 1.042
_refine_ls_hydrogen_treatment mixed
_refine_ls_matrix_type full
_refine_ls_number_parameters 418
_refine_ls_number_reflns 10496
_refine_ls_number_restraints 0
_refine_ls_restrained_S_all 1.042
_refine_ls_R_factor_all 0.0413
_refine_ls_R_factor_gt 0.0328
_refine_ls_shift/su_max 0.002
_refine_ls_shift/su_mean 0.000
_refine_ls_structure_factor_coef Fsqd
_refine_ls_weighting_details 'calc w=1/[\s^2^(Fo^2^)+(0.0377P)^2^+14.7295P] where P=(Fo^2^+2Fc^2^)/3'
_refine_ls_weighting_scheme calc
_refine_ls_wR_factor_gt 0.0829
_refine_ls_wR_factor_ref 0.0874
_reflns_number_gt 9018
_reflns_number_total 10496
_reflns_threshold_expression >2sigma(I)
_cod_data_source_file c2dt31754k.txt
_cod_data_source_block 4
_cod_depositor_comments
;
The following automatic conversions were performed:

'_symmetry_cell_setting' value 'Monoclinic' changed to 'monoclinic'
according to /home/saulius/struct/CIF-dictionaries/cif_core.dic
dictionary named 'cif_core.dic' version 2.4.2 from 2011-04-26.

Automatic conversion script
Id: cif_fix_values 1891 2012-01-12 08:04:46Z andrius 
;
_cod_original_sg_symbol_H-M P2(1)/n
_cod_database_code 7020509

loop_
_symmetry_equiv_pos_as_xyz
'x, y, z'
'-x+1/2, y+1/2, -z+1/2'
'-x, -y, -z'
'x-1/2, -y-1/2, z-1/2'

loop_
_atom_site_label
_atom_site_type_symbol
_atom_site_fract_x
_atom_site_fract_y
_atom_site_fract_z
_atom_site_U_iso_or_equiv
_atom_site_adp_type
_atom_site_occupancy
_atom_site_symmetry_multiplicity
_atom_site_calc_flag
_atom_site_refinement_flags
Ir Ir 0.866659(10) 0.286143(7) 0.570856(8) 0.01609(4) Uani 1 1 d .
N1 N 0.8929(3) 0.30415(16) 0.4338(2) 0.0203(6) Uani 1 1 d .
N2 N 0.9320(3) 0.24780(16) 0.3908(2) 0.0208(6) Uani 1 1 d .
N3 N 1.0205(2) 0.22667(16) 0.5903(2) 0.0199(6) Uani 1 1 d .
N4 N 1.0320(3) 0.17894(16) 0.5236(2) 0.0210(6) Uani 1 1 d .
N5 N 0.7895(2) 0.18473(16) 0.5224(2) 0.0188(5) Uani 1 1 d .
N6 N 0.8343(2) 0.14980(15) 0.45818(19) 0.0189(5) Uani 1 1 d .
N7 N 0.6938(2) 0.38246(15) 0.6075(2) 0.0172(5) Uani 1 1 d .
H7 H 0.743(4) 0.389(2) 0.649(3) 0.017(10) Uiso 1 1 d .
N8 N 0.6757(3) 0.47673(18) 0.7338(2) 0.0255(6) Uani 1 1 d .
B B 0.9452(3) 0.1738(2) 0.4366(3) 0.0213(7) Uani 1 1 d .
H H 0.9697 0.1390 0.3961 0.026 Uiso 1 1 calc R
C1 C 0.8497(3) 0.4329(2) 0.3996(3) 0.0262(7) Uani 1 1 d .
H1A H 0.8006 0.4281 0.4414 0.039 Uiso 1 1 calc R
H1B H 0.8109 0.4545 0.3451 0.039 Uiso 1 1 calc R
H1C H 0.9113 0.4625 0.4254 0.039 Uiso 1 1 calc R
C2 C 0.8906(3) 0.3608(2) 0.3791(2) 0.0215(7) Uani 1 1 d .
C3 C 0.9301(3) 0.3409(2) 0.3022(3) 0.0244(7) Uani 1 1 d .
H3 H 0.9383 0.3703 0.2544 0.029 Uiso 1 1 calc R
C4 C 0.9546(3) 0.2688(2) 0.3114(2) 0.0233(7) Uani 1 1 d .
C6 C 1.1327(3) 0.2612(2) 0.7410(3) 0.0285(8) Uani 1 1 d .
H6A H 1.1187 0.3110 0.7279 0.043 Uiso 1 1 calc R
H6B H 1.2084 0.2550 0.7701 0.043 Uiso 1 1 calc R
H6C H 1.0849 0.2447 0.7798 0.043 Uiso 1 1 calc R
C7 C 1.1108(3) 0.21931(19) 0.6553(3) 0.0223(7) Uani 1 1 d .
C8 C 1.1798(3) 0.1663(2) 0.6296(3) 0.0268(8) Uani 1 1 d .
H8 H 1.2472 0.1506 0.6624 0.032 Uiso 1 1 calc R
C9 C 1.1279(3) 0.1425(2) 0.5465(3) 0.0251(7) Uani 1 1 d .
C10 C 1.1648(4) 0.0878(2) 0.4863(3) 0.0320(9) Uani 1 1 d .
H10A H 1.1133 0.0487 0.4776 0.048 Uiso 1 1 calc R
H10B H 1.2368 0.0704 0.5135 0.048 Uiso 1 1 calc R
H10C H 1.1681 0.1091 0.4293 0.048 Uiso 1 1 calc R
C11 C 0.6256(3) 0.1702(2) 0.5951(3) 0.0265(8) Uani 1 1 d .
H11A H 0.6586 0.1541 0.6543 0.040 Uiso 1 1 calc R
H11B H 0.5540 0.1487 0.5772 0.040 Uiso 1 1 calc R
H11C H 0.6179 0.2213 0.5952 0.040 Uiso 1 1 calc R
C12 C 0.6973(3) 0.14934(19) 0.5305(2) 0.0211(6) Uani 1 1 d .
C13 C 0.6821(3) 0.0916(2) 0.4706(3) 0.0231(7) Uani 1 1 d .
H13 H 0.6246 0.0586 0.4627 0.028 Uiso 1 1 calc R
C14 C 0.7695(3) 0.09346(19) 0.4258(2) 0.0219(7) Uani 1 1 d .
C15 C 0.7954(4) 0.0461(2) 0.3529(3) 0.0288(8) Uani 1 1 d .
H15A H 0.7952 0.0740 0.2996 0.043 Uiso 1 1 calc R
H15B H 0.7405 0.0092 0.3402 0.043 Uiso 1 1 calc R
H15C H 0.8669 0.0249 0.3721 0.043 Uiso 1 1 calc R
C16 C 0.9430(3) 0.38088(19) 0.6187(2) 0.0214(7) Uani 1 1 d .
H16A H 1.0198 0.3797 0.6123 0.026 Uiso 1 1 calc R
H16B H 0.9074 0.4205 0.5831 0.026 Uiso 1 1 calc R
C17 C 0.9370(3) 0.3926(2) 0.7163(2) 0.0218(7) Uani 1 1 d .
C18 C 0.8953(3) 0.3394(2) 0.7585(2) 0.0212(7) Uani 1 1 d .
C19 C 0.8546(3) 0.27349(19) 0.7045(2) 0.0204(6) Uani 1 1 d .
H19A H 0.7782 0.2645 0.7086 0.024 Uiso 1 1 calc R
H19B H 0.8982 0.2325 0.7294 0.024 Uiso 1 1 calc R
C20 C 0.9797(4) 0.4630(2) 0.7571(3) 0.0303(8) Uani 1 1 d .
H20A H 0.9352 0.5012 0.7270 0.045 Uiso 1 1 calc R
H20B H 1.0550 0.4694 0.7504 0.045 Uiso 1 1 calc R
H20C H 0.9759 0.4634 0.8198 0.045 Uiso 1 1 calc R
C21 C 0.8857(4) 0.3403(2) 0.8561(3) 0.0297(8) Uani 1 1 d .
H21A H 0.9094 0.3860 0.8817 0.045 Uiso 1 1 calc R
H21B H 0.9315 0.3034 0.8877 0.045 Uiso 1 1 calc R
H21C H 0.8102 0.3322 0.8610 0.045 Uiso 1 1 calc R
C22 C 0.7241(3) 0.33417(18) 0.5487(2) 0.0177(6) Uani 1 1 d .
C23 C 0.6398(3) 0.32146(19) 0.4721(2) 0.0209(7) Uani 1 1 d .
H23 H 0.6540 0.2899 0.4283 0.025 Uiso 1 1 calc R
C24 C 0.5383(3) 0.35399(19) 0.4604(2) 0.0209(6) Uani 1 1 d .
H24 H 0.4849 0.3435 0.4099 0.025 Uiso 1 1 calc R
C25 C 0.5145(3) 0.40310(18) 0.5244(2) 0.0195(6) Uani 1 1 d .
H25 H 0.4460 0.4257 0.5165 0.023 Uiso 1 1 calc R
C26 C 0.5944(3) 0.41685(17) 0.5984(2) 0.0169(6) Uani 1 1 d .
C27 C 0.5836(3) 0.46758(18) 0.6718(2) 0.0191(6) Uani 1 1 d .
C28 C 0.4858(3) 0.50354(19) 0.6749(3) 0.0235(7) Uani 1 1 d .
H28 H 0.4228 0.4953 0.6314 0.028 Uiso 1 1 calc R
C29 C 0.4839(4) 0.5518(2) 0.7438(3) 0.0283(8) Uani 1 1 d .
H29 H 0.4194 0.5767 0.7472 0.034 Uiso 1 1 calc R
C30 C 0.5785(4) 0.5627(2) 0.8072(3) 0.0306(8) Uani 1 1 d .
H30 H 0.5798 0.5955 0.8536 0.037 Uiso 1 1 calc R
C5 C 0.9988(4) 0.2191(2) 0.2483(3) 0.0318(9) Uani 1 1 d .
H5A H 1.0748 0.2081 0.2726 0.048 Uiso 1 1 calc R
H5B H 0.9936 0.2418 0.1908 0.048 Uiso 1 1 calc R
H5C H 0.9562 0.1758 0.2414 0.048 Uiso 1 1 calc R
C31 C 0.6716(4) 0.5234(2) 0.7998(3) 0.0319(9) Uani 1 1 d .
H31 H 0.7351 0.5300 0.8433 0.038 Uiso 1 1 calc R
C32 C 0.1846(4) 0.3554(3) 0.4877(4) 0.0396(10) Uani 1 1 d .
H32 H 0.1070 0.3446 0.4887 0.048 Uiso 1 1 calc R
Cl1 Cl 0.24218(12) 0.28416(7) 0.44105(12) 0.0524(3) Uani 1 1 d .
Cl2 Cl 0.25614(11) 0.37040(8) 0.59954(9) 0.0513(3) Uani 1 1 d .
Cl3 Cl 0.19116(15) 0.43391(8) 0.42668(12) 0.0665(4) Uani 1 1 d .

loop_
_atom_site_aniso_label
_atom_site_aniso_U_11
_atom_site_aniso_U_22
_atom_site_aniso_U_33
_atom_site_aniso_U_23
_atom_site_aniso_U_13
_atom_site_aniso_U_12
Ir 0.01676(6) 0.01723(6) 0.01516(6) 0.00100(4) 0.00525(4) 0.00173(4)
N1 0.0221(14) 0.0203(13) 0.0199(14) 0.0027(11) 0.0077(11) 0.0044(11)
N2 0.0228(14) 0.0222(14) 0.0197(14) 0.0017(11) 0.0100(11) 0.0025(11)
N3 0.0192(14) 0.0223(14) 0.0195(14) 0.0032(11) 0.0070(11) 0.0033(11)
N4 0.0222(14) 0.0205(14) 0.0229(14) 0.0046(11) 0.0105(12) 0.0046(11)
N5 0.0201(14) 0.0188(13) 0.0191(13) -0.0008(10) 0.0081(11) 0.0027(11)
N6 0.0214(14) 0.0184(13) 0.0187(13) -0.0011(10) 0.0086(11) 0.0041(11)
N7 0.0173(13) 0.0172(13) 0.0169(13) -0.0017(10) 0.0031(11) 0.0006(10)
N8 0.0277(16) 0.0271(16) 0.0222(15) -0.0068(12) 0.0060(12) -0.0001(12)
B 0.0222(18) 0.0227(18) 0.0219(18) 0.0013(14) 0.0110(15) 0.0032(14)
C1 0.0282(18) 0.0243(17) 0.0270(18) 0.0070(14) 0.0073(15) 0.0040(14)
C2 0.0219(16) 0.0235(16) 0.0188(15) 0.0045(13) 0.0032(12) 0.0009(13)
C3 0.0251(17) 0.0289(18) 0.0204(16) 0.0056(13) 0.0073(14) -0.0022(14)
C4 0.0206(16) 0.0311(18) 0.0197(16) 0.0014(13) 0.0079(13) -0.0034(14)
C6 0.0241(18) 0.038(2) 0.0218(17) 0.0059(15) 0.0014(14) 0.0038(16)
C7 0.0188(15) 0.0256(17) 0.0233(17) 0.0081(13) 0.0059(13) 0.0020(13)
C8 0.0192(16) 0.0288(18) 0.033(2) 0.0116(15) 0.0068(15) 0.0057(14)
C9 0.0231(17) 0.0242(17) 0.0310(19) 0.0080(14) 0.0128(14) 0.0061(14)
C10 0.030(2) 0.032(2) 0.038(2) 0.0037(17) 0.0151(17) 0.0113(16)
C11 0.0222(17) 0.0281(18) 0.033(2) -0.0036(15) 0.0144(15) -0.0023(14)
C12 0.0208(16) 0.0219(16) 0.0221(16) 0.0007(13) 0.0078(13) 0.0013(13)
C13 0.0229(17) 0.0234(17) 0.0237(17) -0.0019(13) 0.0059(13) -0.0015(13)
C14 0.0232(17) 0.0195(15) 0.0232(17) 0.0000(13) 0.0046(13) 0.0014(13)
C15 0.033(2) 0.0282(19) 0.0267(19) -0.0079(15) 0.0094(16) -0.0007(15)
C16 0.0219(16) 0.0222(16) 0.0205(16) 0.0018(12) 0.0052(13) -0.0016(13)
C17 0.0195(16) 0.0243(17) 0.0205(16) -0.0028(13) 0.0009(13) 0.0009(13)
C18 0.0212(16) 0.0257(17) 0.0163(15) -0.0019(12) 0.0024(12) 0.0036(13)
C19 0.0221(16) 0.0223(16) 0.0178(15) 0.0017(12) 0.0065(13) 0.0014(12)
C20 0.032(2) 0.0280(19) 0.0280(19) -0.0025(15) -0.0004(16) -0.0031(16)
C21 0.035(2) 0.035(2) 0.0204(17) -0.0037(15) 0.0077(15) -0.0003(16)
C22 0.0194(15) 0.0178(14) 0.0167(15) 0.0001(11) 0.0056(12) 0.0001(12)
C23 0.0232(16) 0.0199(16) 0.0194(16) -0.0036(12) 0.0035(13) 0.0008(13)
C24 0.0207(16) 0.0232(16) 0.0178(15) -0.0025(12) 0.0011(12) -0.0003(13)
C25 0.0171(15) 0.0192(15) 0.0226(16) 0.0000(12) 0.0047(12) 0.0025(12)
C26 0.0163(14) 0.0159(14) 0.0194(15) -0.0009(11) 0.0054(12) -0.0006(11)
C27 0.0245(16) 0.0160(14) 0.0184(15) -0.0015(11) 0.0081(13) -0.0008(12)
C28 0.0272(18) 0.0203(16) 0.0256(18) -0.0015(13) 0.0118(14) 0.0022(13)
C29 0.037(2) 0.0204(17) 0.033(2) -0.0014(14) 0.0201(17) 0.0034(15)
C30 0.047(2) 0.0231(18) 0.0251(19) -0.0066(14) 0.0160(17) -0.0009(16)
C5 0.036(2) 0.036(2) 0.028(2) 0.0001(16) 0.0182(17) -0.0034(17)
C31 0.037(2) 0.034(2) 0.0252(19) -0.0102(16) 0.0077(16) -0.0009(17)
C32 0.025(2) 0.039(2) 0.056(3) -0.002(2) 0.0104(19) 0.0017(18)
Cl1 0.0488(7) 0.0366(6) 0.0765(10) -0.0085(6) 0.0241(7) 0.0014(5)
Cl2 0.0393(6) 0.0697(9) 0.0460(7) -0.0003(6) 0.0108(5) -0.0126(6)
Cl3 0.0803(11) 0.0354(7) 0.0719(10) 0.0111(6) -0.0157(8) 0.0031(7)

loop_
_atom_type_symbol
_atom_type_description
_atom_type_scat_dispersion_real
_atom_type_scat_dispersion_imag
_atom_type_scat_source
C C 0.0033 0.0016 'International Tables Vol C Tables 4.2.6.8 and 6.1.1.4'
H H 0.0000 0.0000 'International Tables Vol C Tables 4.2.6.8 and 6.1.1.4'
B B 0.0013 0.0007 'International Tables Vol C Tables 4.2.6.8 and 6.1.1.4'
N N 0.0061 0.0033 'International Tables Vol C Tables 4.2.6.8 and 6.1.1.4'
Cl Cl 0.1484 0.1585 'International Tables Vol C Tables 4.2.6.8 and 6.1.1.4'
Ir Ir -1.4442 7.9887 'International Tables Vol C Tables 4.2.6.8 and 6.1.1.4'

loop_
_geom_angle_atom_site_label_1
_geom_angle_atom_site_label_2
_geom_angle_atom_site_label_3
_geom_angle
C22 Ir C16 90.00(14)
C22 Ir C19 89.47(14)
C16 Ir C19 82.44(14)
C22 Ir N3 176.19(13)
C16 Ir N3 93.71(13)
C19 Ir N3 91.86(13)
C22 Ir N5 91.29(13)
C16 Ir N5 178.58(13)
C19 Ir N5 96.97(13)
N3 Ir N5 85.01(11)
C22 Ir N1 93.27(13)
C16 Ir N1 93.48(13)
C19 Ir N1 175.09(13)
N3 Ir N1 85.66(11)
N5 Ir N1 87.05(11)
C2 N1 N2 106.3(3)
C2 N1 Ir 135.9(3)
N2 N1 Ir 117.4(2)
C4 N2 N1 110.6(3)
C4 N2 B 129.9(3)
N1 N2 B 119.5(3)
C7 N3 N4 106.5(3)
C7 N3 Ir 137.0(3)
N4 N3 Ir 116.3(2)
C9 N4 N3 110.3(3)
C9 N4 B 128.4(3)
N3 N4 B 121.3(3)
C12 N5 N6 107.0(3)
C12 N5 Ir 136.1(2)
N6 N5 Ir 116.3(2)
C14 N6 N5 109.8(3)
C14 N6 B 129.6(3)
N5 N6 B 120.5(3)
C26 N7 C22 126.5(3)
C26 N7 H7 123(3)
C22 N7 H7 111(3)
C31 N8 C27 117.5(3)
N6 B N4 109.8(3)
N6 B N2 109.7(3)
N4 B N2 109.0(3)
N6 B H 109.5
N4 B H 109.5
N2 B H 109.5
C2 C1 H1A 109.5
C2 C1 H1B 109.5
H1A C1 H1B 109.5
C2 C1 H1C 109.5
H1A C1 H1C 109.5
H1B C1 H1C 109.5
N1 C2 C3 109.6(3)
N1 C2 C1 123.5(3)
C3 C2 C1 126.9(3)
C4 C3 C2 106.3(3)
C4 C3 H3 126.9
C2 C3 H3 126.9
N2 C4 C3 107.2(3)
N2 C4 C5 123.3(4)
C3 C4 C5 129.5(3)
C7 C6 H6A 109.5
C7 C6 H6B 109.5
H6A C6 H6B 109.5
C7 C6 H6C 109.5
H6A C6 H6C 109.5
H6B C6 H6C 109.5
N3 C7 C8 109.2(3)
N3 C7 C6 124.6(3)
C8 C7 C6 126.2(3)
C9 C8 C7 106.4(3)
C9 C8 H8 126.8
C7 C8 H8 126.8
N4 C9 C8 107.6(3)
N4 C9 C10 122.7(4)
C8 C9 C10 129.6(4)
C9 C10 H10A 109.5
C9 C10 H10B 109.5
H10A C10 H10B 109.5
C9 C10 H10C 109.5
H10A C10 H10C 109.5
H10B C10 H10C 109.5
C12 C11 H11A 109.5
C12 C11 H11B 109.5
H11A C11 H11B 109.5
C12 C11 H11C 109.5
H11A C11 H11C 109.5
H11B C11 H11C 109.5
N5 C12 C13 109.4(3)
N5 C12 C11 123.3(3)
C13 C12 C11 127.2(3)
C14 C13 C12 106.2(3)
C14 C13 H13 126.9
C12 C13 H13 126.9
N6 C14 C13 107.6(3)
N6 C14 C15 122.3(3)
C13 C14 C15 130.1(3)
C14 C15 H15A 109.5
C14 C15 H15B 109.5
H15A C15 H15B 109.5
C14 C15 H15C 109.5
H15A C15 H15C 109.5
H15B C15 H15C 109.5
C17 C16 Ir 111.3(2)
C17 C16 H16A 109.4
Ir C16 H16A 109.4
C17 C16 H16B 109.4
Ir C16 H16B 109.4
H16A C16 H16B 108.0
C18 C17 C20 126.3(3)
C18 C17 C16 117.0(3)
C20 C17 C16 116.8(3)
C17 C18 C21 124.7(3)
C17 C18 C19 117.9(3)
C21 C18 C19 117.4(3)
C18 C19 Ir 110.9(2)
C18 C19 H19A 109.5
Ir C19 H19A 109.5
C18 C19 H19B 109.5
Ir C19 H19B 109.5
H19A C19 H19B 108.0
C17 C20 H20A 109.5
C17 C20 H20B 109.5
H20A C20 H20B 109.5
C17 C20 H20C 109.5
H20A C20 H20C 109.5
H20B C20 H20C 109.5
C18 C21 H21A 109.5
C18 C21 H21B 109.5
H21A C21 H21B 109.5
C18 C21 H21C 109.5
H21A C21 H21C 109.5
H21B C21 H21C 109.5
N7 C22 C23 113.2(3)
N7 C22 Ir 122.8(2)
C23 C22 Ir 124.0(2)
C24 C23 C22 122.5(3)
C24 C23 H23 118.7
C22 C23 H23 118.7
C23 C24 C25 120.4(3)
C23 C24 H24 119.8
C25 C24 H24 119.8
C26 C25 C24 118.4(3)
C26 C25 H25 120.8
C24 C25 H25 120.8
N7 C26 C25 119.0(3)
N7 C26 C27 115.6(3)
C25 C26 C27 125.4(3)
N8 C27 C28 122.6(3)
N8 C27 C26 114.9(3)
C28 C27 C26 122.5(3)
C29 C28 C27 118.8(4)
C29 C28 H28 120.6
C27 C28 H28 120.6
C30 C29 C28 119.3(4)
C30 C29 H29 120.4
C28 C29 H29 120.4
C29 C30 C31 117.9(4)
C29 C30 H30 121.0
C31 C30 H30 121.0
C4 C5 H5A 109.5
C4 C5 H5B 109.5
H5A C5 H5B 109.5
C4 C5 H5C 109.5
H5A C5 H5C 109.5
H5B C5 H5C 109.5
N8 C31 C30 123.9(4)
N8 C31 H31 118.0
C30 C31 H31 118.0
Cl1 C32 Cl3 111.6(3)
Cl1 C32 Cl2 110.2(3)
Cl3 C32 Cl2 107.9(3)
Cl1 C32 H32 109.0
Cl3 C32 H32 109.0
Cl2 C32 H32 109.0

loop_
_geom_bond_atom_site_label_1
_geom_bond_atom_site_label_2
_geom_bond_distance
Ir C22 1.944(3)
Ir C16 2.071(4)
Ir C19 2.073(3)
Ir N3 2.168(3)
Ir N5 2.185(3)
Ir N1 2.187(3)
N1 C2 1.343(4)
N1 N2 1.374(4)
N2 C4 1.345(5)
N2 B 1.543(5)
N3 C7 1.345(5)
N3 N4 1.376(4)
N4 C9 1.352(5)
N4 B 1.534(5)
N5 C12 1.340(5)
N5 N6 1.373(4)
N6 C14 1.356(5)
N6 B 1.532(5)
N7 C26 1.367(4)
N7 C22 1.370(4)
N7 H7 0.80(4)
N8 C31 1.335(5)
N8 C27 1.339(5)
B H 0.9800
C1 C2 1.493(5)
C1 H1A 0.9600
C1 H1B 0.9600
C1 H1C 0.9600
C2 C3 1.395(5)
C3 C4 1.383(5)
C3 H3 0.9300
C4 C5 1.507(6)
C6 C7 1.496(6)
C6 H6A 0.9600
C6 H6B 0.9600
C6 H6C 0.9600
C7 C8 1.408(5)
C8 C9 1.373(6)
C8 H8 0.9300
C9 C10 1.498(6)
C10 H10A 0.9600
C10 H10B 0.9600
C10 H10C 0.9600
C11 C12 1.490(5)
C11 H11A 0.9600
C11 H11B 0.9600
C11 H11C 0.9600
C12 C13 1.400(5)
C13 C14 1.379(5)
C13 H13 0.9300
C14 C15 1.496(5)
C15 H15A 0.9600
C15 H15B 0.9600
C15 H15C 0.9600
C16 C17 1.512(5)
C16 H16A 0.9700
C16 H16B 0.9700
C17 C18 1.337(5)
C17 C20 1.505(5)
C18 C21 1.506(5)
C18 C19 1.510(5)
C19 H19A 0.9700
C19 H19B 0.9700
C20 H20A 0.9600
C20 H20B 0.9600
C20 H20C 0.9600
C21 H21A 0.9600
C21 H21B 0.9600
C21 H21C 0.9600
C22 C23 1.422(5)
C23 C24 1.371(5)
C23 H23 0.9300
C24 C25 1.406(5)
C24 H24 0.9300
C25 C26 1.368(5)
C25 H25 0.9300
C26 C27 1.487(5)
C27 C28 1.388(5)
C28 C29 1.384(5)
C28 H28 0.9300
C29 C30 1.376(6)
C29 H29 0.9300
C30 C31 1.385(6)
C30 H30 0.9300
C5 H5A 0.9600
C5 H5B 0.9600
C5 H5C 0.9600
C31 H31 0.9300
C32 Cl1 1.724(5)
C32 Cl3 1.745(5)
C32 Cl2 1.777(5)
C32 H32 0.9800

loop_
_geom_torsion_atom_site_label_1
_geom_torsion_atom_site_label_2
_geom_torsion_atom_site_label_3
_geom_torsion_atom_site_label_4
_geom_torsion
C22 Ir N1 C2 52.4(4)
C16 Ir N1 C2 -37.8(4)
N3 Ir N1 C2 -131.3(4)
N5 Ir N1 C2 143.5(4)
C22 Ir N1 N2 -135.6(3)
C16 Ir N1 N2 134.2(3)
N3 Ir N1 N2 40.7(3)
N5 Ir N1 N2 -44.5(3)
C2 N1 N2 C4 0.5(4)
Ir N1 N2 C4 -173.7(2)
C2 N1 N2 B 179.8(3)
Ir N1 N2 B 5.5(4)
C16 Ir N3 C7 46.0(4)
C19 Ir N3 C7 -36.6(4)
N5 Ir N3 C7 -133.4(4)
N1 Ir N3 C7 139.2(4)
C16 Ir N3 N4 -139.5(2)
C19 Ir N3 N4 138.0(2)
N5 Ir N3 N4 41.2(2)
N1 Ir N3 N4 -46.2(2)
C7 N3 N4 C9 -0.1(4)
Ir N3 N4 C9 -176.2(2)
C7 N3 N4 B -178.2(3)
Ir N3 N4 B 5.6(4)
C22 Ir N5 C12 -40.7(4)
C19 Ir N5 C12 48.9(4)
N3 Ir N5 C12 140.2(4)
N1 Ir N5 C12 -133.9(4)
C22 Ir N5 N6 128.6(2)
C19 Ir N5 N6 -141.7(2)
N3 Ir N5 N6 -50.5(2)
N1 Ir N5 N6 35.4(2)
C12 N5 N6 C14 0.7(4)
Ir N5 N6 C14 -171.6(2)
C12 N5 N6 B -176.1(3)
Ir N5 N6 B 11.6(4)
C14 N6 B N4 -124.4(4)
N5 N6 B N4 51.6(4)
C14 N6 B N2 115.8(4)
N5 N6 B N2 -68.2(4)
C9 N4 B N6 119.2(4)
N3 N4 B N6 -63.1(4)
C9 N4 B N2 -120.7(4)
N3 N4 B N2 57.1(4)
C4 N2 B N6 -124.3(4)
N1 N2 B N6 56.7(4)
C4 N2 B N4 115.5(4)
N1 N2 B N4 -63.5(4)
N2 N1 C2 C3 -1.1(4)
Ir N1 C2 C3 171.5(3)
N2 N1 C2 C1 178.1(3)
Ir N1 C2 C1 -9.3(6)
N1 C2 C3 C4 1.3(4)
C1 C2 C3 C4 -177.9(4)
N1 N2 C4 C3 0.2(4)
B N2 C4 C3 -178.9(4)
N1 N2 C4 C5 180.0(4)
B N2 C4 C5 0.9(6)
C2 C3 C4 N2 -0.9(4)
C2 C3 C4 C5 179.4(4)
N4 N3 C7 C8 -0.2(4)
Ir N3 C7 C8 174.7(3)
N4 N3 C7 C6 180.0(3)
Ir N3 C7 C6 -5.1(6)
N3 C7 C8 C9 0.4(4)
C6 C7 C8 C9 -179.8(4)
N3 N4 C9 C8 0.3(4)
B N4 C9 C8 178.3(3)
N3 N4 C9 C10 -178.6(3)
B N4 C9 C10 -0.6(6)
C7 C8 C9 N4 -0.4(4)
C7 C8 C9 C10 178.4(4)
N6 N5 C12 C13 -0.4(4)
Ir N5 C12 C13 169.6(3)
N6 N5 C12 C11 179.0(3)
Ir N5 C12 C11 -10.9(6)
N5 C12 C13 C14 0.1(4)
C11 C12 C13 C14 -179.4(4)
N5 N6 C14 C13 -0.6(4)
B N6 C14 C13 175.8(3)
N5 N6 C14 C15 178.3(3)
B N6 C14 C15 -5.3(6)
C12 C13 C14 N6 0.3(4)
C12 C13 C14 C15 -178.5(4)
C22 Ir C16 C17 83.3(3)
C19 Ir C16 C17 -6.2(3)
N3 Ir C16 C17 -97.6(3)
N1 Ir C16 C17 176.6(2)
Ir C16 C17 C18 6.3(4)
Ir C16 C17 C20 -174.2(3)
C20 C17 C18 C21 -1.3(6)
C16 C17 C18 C21 178.2(3)
C20 C17 C18 C19 178.7(3)
C16 C17 C18 C19 -1.9(5)
C17 C18 C19 Ir -3.4(4)
C21 C18 C19 Ir 176.5(3)
C22 Ir C19 C18 -84.8(3)
C16 Ir C19 C18 5.3(2)
N3 Ir C19 C18 98.8(2)
N5 Ir C19 C18 -176.0(2)
C26 N7 C22 C23 0.2(5)
C26 N7 C22 Ir -177.9(3)
C16 Ir C22 N7 -41.5(3)
C19 Ir C22 N7 41.0(3)
N5 Ir C22 N7 137.9(3)
N1 Ir C22 N7 -135.0(3)
C16 Ir C22 C23 140.6(3)
C19 Ir C22 C23 -137.0(3)
N5 Ir C22 C23 -40.0(3)
N1 Ir C22 C23 47.1(3)
N7 C22 C23 C24 -1.0(5)
Ir C22 C23 C24 177.1(3)
C22 C23 C24 C25 1.2(6)
C23 C24 C25 C26 -0.6(5)
C22 N7 C26 C25 0.3(5)
C22 N7 C26 C27 -179.2(3)
C24 C25 C26 N7 -0.1(5)
C24 C25 C26 C27 179.3(3)
C31 N8 C27 C28 -1.1(6)
C31 N8 C27 C26 177.9(3)
N7 C26 C27 N8 4.6(4)
C25 C26 C27 N8 -174.8(3)
N7 C26 C27 C28 -176.3(3)
C25 C26 C27 C28 4.2(5)
N8 C27 C28 C29 1.3(6)
C26 C27 C28 C29 -177.7(3)
C27 C28 C29 C30 -0.1(6)
C28 C29 C30 C31 -1.1(6)
C27 N8 C31 C30 -0.3(6)
C29 C30 C31 N8 1.4(7)
